data_7244642
loop_
_publ_author_name
'Tao, Yang'
'Liu, Xiaoting'
'Zhoujin, Yunping'
'Zhou, Panpan'
'Parkin, Sean R.'
'Li, Tonglei'
'Guo, Ju'
'Yu, Faquan'
'Long, Sihui'

_publ_section_title
;
 Conformational Flexibility and Substitution Pattern Lead to Polymorphism
 of 3-Methyl-2-(phenylamino)benzoic acid
;
_journal_name_full CrystEngComm
_journal_paper_doi 10.1039/D2CE00126H
_journal_year 2022
_chemical_formula_moiety 'C2 H6 O S, C16 H17 N O2'
_chemical_formula_sum 'C18 H23 N O3 S'
_chemical_formula_weight 333.43
_space_group_crystal_system monoclinic
_space_group_IT_number 14
_space_group_name_Hall '-P 2ybc'
_space_group_name_H-M_alt 'P 1 21/c 1'
_atom_sites_solution_hydrogens geom
_atom_sites_solution_primary dual
_audit_creation_date 2021-04-19
_audit_creation_method
;
Olex2 1.3
(compiled 2020.11.12 svn.r5f609507 for OlexSys, GUI svn.r6272)
;
_audit_update_record
;
2021-10-28 deposited with the CCDC.	2022-03-17 downloaded from the CCDC.
;
_cell_angle_alpha 90
_cell_angle_beta 112.057(11)
_cell_angle_gamma 90
_cell_formula_units_Z 4
_cell_length_a 12.8712(11)
_cell_length_b 15.0167(14)
_cell_length_c 10.3420(11)
_cell_measurement_reflns_used 4717
_cell_measurement_temperature 300.16(10)
_cell_measurement_theta_max 73.8210
_cell_measurement_theta_min 3.6670
_cell_volume 1852.6(3)
_computing_cell_refinement 'CrysAlisPro 1.171.40.84a (Rigaku OD, 2020)'
_computing_data_collection 'CrysAlisPro 1.171.40.84a (Rigaku OD, 2020)'
_computing_data_reduction 'CrysAlisPro 1.171.40.84a (Rigaku OD, 2020)'
_computing_molecular_graphics 'Olex2 1.3 (Dolomanov et al., 2009)'
_computing_publication_material 'Olex2 1.3 (Dolomanov et al., 2009)'
_computing_structure_refinement 'SHELXL 2018/3 (Sheldrick, 2015)'
_computing_structure_solution 'SHELXT  (Sheldrick, 2015)'
_diffrn_ambient_environment air
_diffrn_ambient_temperature 300.16(10)
_diffrn_detector 'Hybrid Pixel Array Detector'
_diffrn_detector_area_resol_mean 10.0000
_diffrn_detector_type HyPix
_diffrn_measured_fraction_theta_full 0.988
_diffrn_measured_fraction_theta_max 0.942
_diffrn_measurement_details
;
List of Runs (angles in degrees, time in seconds):

  # Type    Start    End  Width  t~exp~   \w     \q     \k     \f   Frames
#--------------------------------------------------------------------------
  1  \w    -70.00  30.00   1.00    1.80    --  -43.05  80.00-137.00  100
  2  \w    -54.00 -24.00   1.00    6.00    -- -100.00  45.00-120.00   30
  3  \w    -54.00 -24.00   1.00    6.00    -- -100.00  45.00-180.00   30
  4  \w    -54.00 -24.00   1.00    6.00    -- -100.00  45.00-150.00   30
  5  \w    -54.00 -24.00   1.00    6.00    -- -100.00  45.00 -60.00   30
  6  \w    -54.00 -24.00   1.00    6.00    -- -100.00  45.00   0.00   30
  7  \w    -70.00 -30.00   1.00    6.00    -- -100.00  61.00 -30.00   40
  8  \w    -54.00 -24.00   1.00    6.00    -- -100.00  45.00  90.00   30
  9  \w    -54.00 -24.00   1.00    6.00    -- -100.00  45.00 150.00   30
 10  \w   -100.00 -20.00   1.00    1.80    --  -43.05 -80.00  98.00   80
 11  \w    -37.00  23.00   1.00    1.80    --   43.05 -19.00 -60.00   60
 12  \w     38.00  68.00   1.00    6.00    --  109.26 -61.00   0.00   30
 13  \w     35.00  65.00   1.00    6.00    --  109.26 -61.00  30.00   30
 14  \w     44.00 104.00   1.00    6.00    --  109.26 -94.00 -30.00   60
 15  \w     79.00 109.00   1.00    6.00    --  109.26-125.00 -30.00   30
 16  \w    108.00 138.00   1.00    6.00    --  109.26 -80.00  98.00   30
 17  \w     52.00 112.00   1.00    6.00    --  109.26 -80.00  98.00   60
 18  \w     41.00  81.00   1.00    6.00    --  109.26-125.00 -30.00   40
 19  \w     -3.00  27.00   1.00    1.80    --   43.05 -80.00  98.00   30
 20  \w    -22.00   8.00   1.00    1.80    --   43.05 -19.00  90.00   30
 21  \w     40.00  70.00   1.00    6.00    --  109.26 -61.00 150.00   30
 22  \w     81.00 171.00   1.00    6.00    --  109.26  80.00-137.00   90
 23  \w    -61.00 -31.00   1.00    6.00    -- -100.00  61.00-180.00   30
 24  \w   -102.00 -72.00   1.00    6.00    -- -100.00  80.00-137.00   30
 25  \w   -166.00-136.00   1.00    6.00    -- -100.00-125.00-180.00   30
 26  \w   -135.00 -85.00   1.00    6.00    -- -100.00-125.00-180.00   50
 27  \w    -41.00 -15.00   1.00    1.80    --  -42.93 -80.00 101.00   26
 28  \w    -31.00  32.00   1.00    1.80    --  -42.93  37.00  90.00   63
 29  \w    -22.00  28.00   1.00    1.80    --  -42.93  19.00-120.00   50
;
_diffrn_measurement_device 'four-circle diffractometer'
_diffrn_measurement_device_type 'ROD, Synergy Custom system, HyPix'
_diffrn_measurement_method '\w scans'
_diffrn_orient_matrix_type 'CrysAlisPro convention (1999,Acta A55,543-557)'
_diffrn_orient_matrix_UB_11 -0.0462070000
_diffrn_orient_matrix_UB_12 0.0844795000
_diffrn_orient_matrix_UB_13 0.0440130000
_diffrn_orient_matrix_UB_21 0.0712088000
_diffrn_orient_matrix_UB_22 -0.0199093000
_diffrn_orient_matrix_UB_23 0.1540736000
_diffrn_orient_matrix_UB_31 0.0972628000
_diffrn_orient_matrix_UB_32 0.0547847000
_diffrn_orient_matrix_UB_33 -0.0118927000
_diffrn_radiation_monochromator mirror
_diffrn_radiation_probe x-ray
_diffrn_radiation_type 'Cu K\a'
_diffrn_radiation_wavelength 1.54184
_diffrn_reflns_av_R_equivalents 0.0498
_diffrn_reflns_av_unetI/netI 0.0418
_diffrn_reflns_Laue_measured_fraction_full 0.988
_diffrn_reflns_Laue_measured_fraction_max 0.942
_diffrn_reflns_limit_h_max 16
_diffrn_reflns_limit_h_min -12
_diffrn_reflns_limit_k_max 18
_diffrn_reflns_limit_k_min -14
_diffrn_reflns_limit_l_max 12
_diffrn_reflns_limit_l_min -12
_diffrn_reflns_number 12806
_diffrn_reflns_point_group_measured_fraction_full 0.988
_diffrn_reflns_point_group_measured_fraction_max 0.942
_diffrn_reflns_theta_full 67.684
_diffrn_reflns_theta_max 75.820
_diffrn_reflns_theta_min 3.705
_diffrn_source 'Rotating-anode X-ray tube'
_diffrn_source_type 'Rigaku (Cu) X-ray Source'
_exptl_absorpt_coefficient_mu 1.660
_exptl_absorpt_correction_T_max 1.00000
_exptl_absorpt_correction_T_min 0.46845
_exptl_absorpt_correction_type multi-scan
_exptl_absorpt_process_details
;
CrysAlisPro 1.171.40.84a (Rigaku Oxford Diffraction, 2020)
Empirical absorption correction using spherical harmonics,
implemented in SCALE3 ABSPACK scaling algorithm.
;
_exptl_crystal_colour 'clear light colourless'
_exptl_crystal_colour_lustre clear
_exptl_crystal_colour_modifier light
_exptl_crystal_colour_primary colourless
_exptl_crystal_density_diffrn 1.195
_exptl_crystal_description block
_exptl_crystal_F_000 712
_exptl_crystal_size_max 0.08
_exptl_crystal_size_mid 0.05
_exptl_crystal_size_min 0.04
_refine_diff_density_max 0.363
_refine_diff_density_min -0.356
_refine_diff_density_rms 0.050
_refine_ls_extinction_coef 0.0028(9)
_refine_ls_extinction_expression Fc^*^=kFc[1+0.001xFc^2^\l^3^/sin(2\q)]^-1/4^
_refine_ls_extinction_method 'SHELXL-2018/3 (Sheldrick 2018)'
_refine_ls_goodness_of_fit_ref 1.045
_refine_ls_hydrogen_treatment constr
_refine_ls_matrix_type full
_refine_ls_number_parameters 234
_refine_ls_number_reflns 3622
_refine_ls_number_restraints 0
_refine_ls_restrained_S_all 1.045
_refine_ls_R_factor_all 0.0921
_refine_ls_R_factor_gt 0.0673
_refine_ls_shift/su_max 0.000
_refine_ls_shift/su_mean 0.000
_refine_ls_structure_factor_coef Fsqd
_refine_ls_weighting_details 'w=1/[\s^2^(Fo^2^)+(0.1446P)^2^+0.0949P] where P=(Fo^2^+2Fc^2^)/3'
_refine_ls_weighting_scheme calc
_refine_ls_wR_factor_gt 0.2009
_refine_ls_wR_factor_ref 0.2317
_reflns_Friedel_coverage 0.000
_reflns_number_gt 2322
_reflns_number_total 3622
_reflns_threshold_expression 'I > 2\s(I)'
_cod_data_source_file d2ce00126h2.cif
_cod_data_source_block 5-S
_cod_database_code 7244642
_shelx_shelxl_version_number 2018/3
_shelx_space_group_comment
;
The symmetry employed for this shelxl refinement is uniquely defined
by the following loop, which should always be used as a source of
symmetry information in preference to the above space-group names.
They are only intended as comments.
;
_shelx_estimated_absorpt_t_max 0.937
_shelx_estimated_absorpt_t_min 0.879
_reflns_odcompleteness_completeness 98.56
_reflns_odcompleteness_iscentric 1
_reflns_odcompleteness_theta 66.97
_olex2_refinement_description
;
1. Fixed Uiso
 At 1.2 times of:
  All C(H) groups, All N(H) groups
 At 1.5 times of:
  All C(H,H,H) groups, All C(H,H,H,H,H,H) groups, All O(H) groups
2. Others
 Fixed Sof: S1(0.75) S1B(0.25) H17A(0.75) H17B(0.75) H17C(0.75) H17D(0.25)
 H17E(0.25) H17F(0.25) C18(0.7) H18A(0.7) H18B(0.7) H18C(0.7) C18B(0.3)
 H18D(0.3) H18E(0.3) H18F(0.3)
3.a Aromatic/amide H refined with riding coordinates:
 N1(H1), C4(H4), C5(H5), C6(H6), C9(H9), C10(H10), C11(H11)
3.b Idealised Me refined as rotating group:
 C17(H17A,H17B,H17C), C17(H17D,H17E,H17F), C18(H18A,H18B,H18C), C18B(H18D,H18E,
 H18F), C13(H13A,H13B,H13C), C14(H14A,H14B,H14C), C16(H16A,H16B,H16C)
3.c Idealised tetrahedral OH refined as rotating group:
 O2(H2)
;
_olex2_submission_special_instructions 'No special instructions were received'
_oxdiff_exptl_absorpt_empirical_details
;
Empirical correction (ABSPACK) includes:
- Absorption correction using spherical harmonics
- Frame scaling
;
_oxdiff_exptl_absorpt_empirical_full_max 2.907
_oxdiff_exptl_absorpt_empirical_full_min 0.433

loop_
_space_group_symop_operation_xyz
'x, y, z'
'-x, y+1/2, -z+1/2'
'-x, -y, -z'
'x, -y-1/2, z-1/2'

loop_
_atom_site_label
_atom_site_type_symbol
_atom_site_fract_x
_atom_site_fract_y
_atom_site_fract_z
_atom_site_U_iso_or_equiv
_atom_site_adp_type
_atom_site_occupancy
_atom_site_site_symmetry_order
_atom_site_calc_flag
_atom_site_refinement_flags_posn
_atom_site_refinement_flags_adp
_atom_site_refinement_flags_occupancy
_atom_site_disorder_assembly
_atom_site_disorder_group
S1 S 0.52091(8) 0.83692(8) 0.17641(12) 0.0989(4) Uani 0.75 1 d . . P A 1
S1B S 0.4110(3) 0.8180(3) 0.0827(5) 0.1050(9) Uani 0.25 1 d . . P A 2
O3 O 0.5434(3) 0.74227(19) 0.1741(4) 0.1556(12) Uani 1 1 d . . . . .
C17 C 0.4231(4) 0.8517(3) 0.2569(5) 0.1358(14) Uani 1 1 d . . . . .
H17A H 0.360239 0.812801 0.214129 0.204 Uiso 0.75 1 calc R U P A 1
H17B H 0.397754 0.912377 0.245795 0.204 Uiso 0.75 1 calc R U P A 1
H17C H 0.457928 0.837931 0.354384 0.204 Uiso 0.75 1 calc R U P A 1
H17D H 0.358132 0.831980 0.273311 0.204 Uiso 0.25 1 calc R U P A 2
H17E H 0.428367 0.915387 0.264339 0.204 Uiso 0.25 1 calc R U P A 2
H17F H 0.489019 0.825448 0.324754 0.204 Uiso 0.25 1 calc R U P A 2
C18 C 0.4222(8) 0.8530(7) 0.0021(8) 0.162(3) Uani 0.7 1 d . . P A 1
H18A H 0.461644 0.860485 -0.059674 0.243 Uiso 0.7 1 calc R U P A 1
H18B H 0.378128 0.905187 -0.001317 0.243 Uiso 0.7 1 calc R U P A 1
H18C H 0.373899 0.802054 -0.026281 0.243 Uiso 0.7 1 calc R U P A 1
C18B C 0.4691(18) 0.9155(14) 0.037(3) 0.198(11) Uani 0.3 1 d . . P A 2
H18D H 0.416066 0.963401 0.017825 0.297 Uiso 0.3 1 calc R U P A 2
H18E H 0.485965 0.903625 -0.044077 0.297 Uiso 0.3 1 calc R U P A 2
H18F H 0.536642 0.931833 0.113333 0.297 Uiso 0.3 1 calc R U P A 2
O1 O 0.29527(19) 0.65145(14) 0.1395(3) 0.1075(7) Uani 1 1 d . . . . .
O2 O 0.44152(19) 0.59155(17) 0.1094(3) 0.1153(8) Uani 1 1 d . . . . .
H2 H 0.463654 0.643216 0.122463 0.173 Uiso 1 1 calc R U . . .
N1 N 0.16479(19) 0.52842(15) 0.2023(2) 0.0835(6) Uani 1 1 d . . . . .
H1 H 0.134804 0.578644 0.168236 0.100 Uiso 1 1 calc R U . . .
C1 C 0.1755(2) 0.50637(17) 0.3394(3) 0.0772(6) Uani 1 1 d . . . . .
C2 C 0.1307(2) 0.56633(19) 0.4092(3) 0.0857(7) Uani 1 1 d . . . . .
C3 C 0.1439(3) 0.5478(2) 0.5467(3) 0.0980(9) Uani 1 1 d . . . . .
C4 C 0.1977(3) 0.4717(3) 0.6093(3) 0.1109(11) Uani 1 1 d . . . . .
H4 H 0.205622 0.459590 0.700667 0.133 Uiso 1 1 calc R U . . .
C5 C 0.2405(3) 0.4125(2) 0.5408(3) 0.1064(10) Uani 1 1 d . . . . .
H5 H 0.276101 0.360943 0.585520 0.128 Uiso 1 1 calc R U . . .
C6 C 0.2306(2) 0.42981(19) 0.4051(3) 0.0876(7) Uani 1 1 d . . . . .
H6 H 0.260433 0.390570 0.358646 0.105 Uiso 1 1 calc R U . . .
C7 C 0.2008(2) 0.47221(17) 0.1189(3) 0.0799(7) Uani 1 1 d . . . . .
C8 C 0.2866(2) 0.49823(17) 0.0742(3) 0.0796(7) Uani 1 1 d . . . . .
C9 C 0.3223(3) 0.4405(2) -0.0050(3) 0.0919(8) Uani 1 1 d . . . . .
H9 H 0.380091 0.457534 -0.033073 0.110 Uiso 1 1 calc R U . . .
C10 C 0.2734(3) 0.3586(2) -0.0426(3) 0.1037(9) Uani 1 1 d . . . . .
H10 H 0.298902 0.319565 -0.094070 0.124 Uiso 1 1 calc R U . . .
C11 C 0.1856(3) 0.3343(2) -0.0033(3) 0.1044(9) Uani 1 1 d . . . . .
H11 H 0.151572 0.279189 -0.030747 0.125 Uiso 1 1 calc R U . . .
C12 C 0.1472(2) 0.3899(2) 0.0757(3) 0.0902(7) Uani 1 1 d . . . . .
C13 C 0.0714(3) 0.6479(3) 0.3361(4) 0.1158(11) Uani 1 1 d . . . . .
H13A H 0.124912 0.694781 0.347513 0.174 Uiso 1 1 calc R U . . .
H13B H 0.017889 0.666236 0.375085 0.174 Uiso 1 1 calc R U . . .
H13C H 0.033316 0.635361 0.238591 0.174 Uiso 1 1 calc R U . . .
C14 C 0.0995(4) 0.6118(3) 0.6282(4) 0.1348(14) Uani 1 1 d . . . . .
H14A H 0.019038 0.611158 0.589544 0.202 Uiso 1 1 calc R U . . .
H14B H 0.125800 0.670880 0.622328 0.202 Uiso 1 1 calc R U . . .
H14C H 0.125714 0.593579 0.724166 0.202 Uiso 1 1 calc R U . . .
C15 C 0.3399(2) 0.5869(2) 0.1112(3) 0.0845(7) Uani 1 1 d . . . . .
C16 C 0.0456(3) 0.3642(2) 0.1082(4) 0.1143(10) Uani 1 1 d . . . . .
H16A H 0.069613 0.332974 0.195488 0.171 Uiso 1 1 calc R U . . .
H16B H -0.002485 0.326420 0.035417 0.171 Uiso 1 1 calc R U . . .
H16C H 0.005523 0.416945 0.114092 0.171 Uiso 1 1 calc R U . . .

loop_
_atom_site_aniso_label
_atom_site_aniso_U_11
_atom_site_aniso_U_22
_atom_site_aniso_U_33
_atom_site_aniso_U_23
_atom_site_aniso_U_13
_atom_site_aniso_U_12
S1 0.0868(6) 0.1093(8) 0.1068(7) -0.0116(5) 0.0433(5) -0.0153(5)
S1B 0.0811(16) 0.114(2) 0.119(3) -0.0100(19) 0.0364(17) -0.0098(15)
O3 0.143(2) 0.118(2) 0.252(4) -0.025(2) 0.127(3) -0.0088(16)
C17 0.126(3) 0.147(3) 0.148(3) -0.034(3) 0.068(3) -0.004(2)
C18 0.176(7) 0.177(8) 0.110(5) 0.017(5) 0.029(5) 0.025(6)
C18B 0.162(15) 0.121(13) 0.33(3) 0.012(17) 0.111(19) -0.035(12)
O1 0.1151(15) 0.0871(13) 0.149(2) 0.0014(11) 0.0829(15) 0.0049(11)
O2 0.1025(14) 0.1137(16) 0.159(2) -0.0032(15) 0.0818(15) 0.0018(12)
N1 0.0985(14) 0.0792(13) 0.0913(13) 0.0150(10) 0.0569(11) 0.0181(10)
C1 0.0751(13) 0.0836(15) 0.0836(14) 0.0097(11) 0.0421(11) 0.0011(11)
C2 0.0783(14) 0.0971(18) 0.0935(16) -0.0018(13) 0.0457(13) 0.0004(12)
C3 0.0971(18) 0.121(2) 0.0881(17) -0.0080(16) 0.0485(15) -0.0159(17)
C4 0.122(2) 0.134(3) 0.0794(17) 0.0012(18) 0.0413(17) -0.024(2)
C5 0.114(2) 0.100(2) 0.0939(19) 0.0242(17) 0.0261(17) -0.0091(17)
C6 0.0906(16) 0.0830(17) 0.0934(17) 0.0119(13) 0.0395(13) 0.0047(13)
C7 0.0872(15) 0.0793(16) 0.0816(14) 0.0139(11) 0.0414(12) 0.0153(12)
C8 0.0895(15) 0.0830(15) 0.0780(13) 0.0150(11) 0.0447(12) 0.0184(12)
C9 0.1045(18) 0.103(2) 0.0802(15) 0.0102(14) 0.0480(14) 0.0252(16)
C10 0.124(2) 0.105(2) 0.0889(18) -0.0015(15) 0.0470(17) 0.0296(19)
C11 0.128(3) 0.088(2) 0.0927(19) 0.0012(14) 0.0365(18) 0.0113(17)
C12 0.0979(17) 0.0853(17) 0.0916(16) 0.0113(13) 0.0403(14) 0.0064(14)
C13 0.128(3) 0.117(2) 0.119(2) 0.0061(18) 0.064(2) 0.038(2)
C14 0.129(3) 0.186(4) 0.112(2) -0.038(3) 0.070(2) -0.012(3)
C15 0.0926(16) 0.0913(17) 0.0844(15) 0.0131(12) 0.0504(13) 0.0092(13)
C16 0.118(2) 0.110(2) 0.119(2) 0.0062(19) 0.050(2) -0.0189(19)

loop_
_atom_type_symbol
_atom_type_description
_atom_type_scat_dispersion_real
_atom_type_scat_dispersion_imag
_atom_type_scat_source
C C 0.0181 0.0091 'International Tables Vol C Tables 4.2.6.8 and 6.1.1.4'
H H 0.0000 0.0000 'International Tables Vol C Tables 4.2.6.8 and 6.1.1.4'
N N 0.0311 0.0180 'International Tables Vol C Tables 4.2.6.8 and 6.1.1.4'
O O 0.0492 0.0322 'International Tables Vol C Tables 4.2.6.8 and 6.1.1.4'
S S 0.3331 0.5567 'International Tables Vol C Tables 4.2.6.8 and 6.1.1.4'

loop_
_geom_angle_atom_site_label_1
_geom_angle_atom_site_label_2
_geom_angle_atom_site_label_3
_geom_angle
_geom_angle_site_symmetry_1
_geom_angle_site_symmetry_3
_geom_angle_publ_flag
O3 S1 C17 108.2(2) . . ?
O3 S1 C18 100.7(3) . . ?
C17 S1 C18 95.5(4) . . ?
C17 S1B O3 87.0(3) . . ?
C18B S1B O3 103.1(8) . . ?
C18B S1B C17 98.3(11) . . ?
S1 C17 H17A 109.5 . . ?
S1 C17 H17B 109.5 . . ?
S1 C17 H17C 109.5 . . ?
S1B C17 H17D 109.5 . . ?
S1B C17 H17E 109.5 . . ?
S1B C17 H17F 109.5 . . ?
H17A C17 H17B 109.5 . . ?
H17A C17 H17C 109.5 . . ?
H17B C17 H17C 109.5 . . ?
H17D C17 H17E 109.5 . . ?
H17D C17 H17F 109.5 . . ?
H17E C17 H17F 109.5 . . ?
S1 C18 H18A 109.5 . . ?
S1 C18 H18B 109.5 . . ?
S1 C18 H18C 109.5 . . ?
H18A C18 H18B 109.5 . . ?
H18A C18 H18C 109.5 . . ?
H18B C18 H18C 109.5 . . ?
S1B C18B H18D 109.5 . . ?
S1B C18B H18E 109.5 . . ?
S1B C18B H18F 109.5 . . ?
H18D C18B H18E 109.5 . . ?
H18D C18B H18F 109.5 . . ?
H18E C18B H18F 109.5 . . ?
C15 O2 H2 109.5 . . ?
C1 N1 H1 118.5 . . ?
C7 N1 H1 118.5 . . ?
C7 N1 C1 123.1(2) . . ?
C2 C1 N1 117.5(2) . . ?
C6 C1 N1 121.7(2) . . ?
C6 C1 C2 120.8(2) . . ?
C1 C2 C13 119.8(3) . . ?
C3 C2 C1 118.6(3) . . ?
C3 C2 C13 121.6(3) . . ?
C2 C3 C14 120.7(3) . . ?
C4 C3 C2 119.6(3) . . ?
C4 C3 C14 119.6(3) . . ?
C3 C4 H4 119.1 . . ?
C3 C4 C5 121.8(3) . . ?
C5 C4 H4 119.1 . . ?
C4 C5 H5 120.0 . . ?
C4 C5 C6 119.9(3) . . ?
C6 C5 H5 120.0 . . ?
C1 C6 H6 120.4 . . ?
C5 C6 C1 119.2(3) . . ?
C5 C6 H6 120.4 . . ?
C8 C7 N1 121.1(2) . . ?
C8 C7 C12 119.6(2) . . ?
C12 C7 N1 119.2(2) . . ?
C7 C8 C15 120.7(2) . . ?
C9 C8 C7 119.9(3) . . ?
C9 C8 C15 119.4(2) . . ?
C8 C9 H9 119.6 . . ?
C10 C9 C8 120.7(3) . . ?
C10 C9 H9 119.6 . . ?
C9 C10 H10 120.3 . . ?
C9 C10 C11 119.4(3) . . ?
C11 C10 H10 120.3 . . ?
C10 C11 H11 119.1 . . ?
C12 C11 C10 121.8(3) . . ?
C12 C11 H11 119.1 . . ?
C7 C12 C16 121.0(3) . . ?
C11 C12 C7 118.5(3) . . ?
C11 C12 C16 120.4(3) . . ?
C2 C13 H13A 109.5 . . ?
C2 C13 H13B 109.5 . . ?
C2 C13 H13C 109.5 . . ?
H13A C13 H13B 109.5 . . ?
H13A C13 H13C 109.5 . . ?
H13B C13 H13C 109.5 . . ?
C3 C14 H14A 109.5 . . ?
C3 C14 H14B 109.5 . . ?
C3 C14 H14C 109.5 . . ?
H14A C14 H14B 109.5 . . ?
H14A C14 H14C 109.5 . . ?
H14B C14 H14C 109.5 . . ?
O1 C15 O2 121.4(3) . . ?
O1 C15 C8 124.3(2) . . ?
O2 C15 C8 114.2(2) . . ?
C12 C16 H16A 109.5 . . ?
C12 C16 H16B 109.5 . . ?
C12 C16 H16C 109.5 . . ?
H16A C16 H16B 109.5 . . ?
H16A C16 H16C 109.5 . . ?
H16B C16 H16C 109.5 . . ?

loop_
_geom_bond_atom_site_label_1
_geom_bond_atom_site_label_2
_geom_bond_distance
_geom_bond_site_symmetry_2
_geom_bond_publ_flag
S1 O3 1.452(3) . ?
S1 C17 1.765(4) . ?
S1 C18 1.790(7) . ?
S1B O3 1.970(5) . ?
S1B C17 1.821(6) . ?
S1B C18B 1.785(18) . ?
C17 H17A 0.9600 . ?
C17 H17B 0.9600 . ?
C17 H17C 0.9600 . ?
C17 H17D 0.9600 . ?
C17 H17E 0.9600 . ?
C17 H17F 0.9600 . ?
C18 H18A 0.9600 . ?
C18 H18B 0.9600 . ?
C18 H18C 0.9600 . ?
C18B H18D 0.9600 . ?
C18B H18E 0.9600 . ?
C18B H18F 0.9600 . ?
O1 C15 1.217(3) . ?
O2 H2 0.8200 . ?
O2 C15 1.317(3) . ?
N1 H1 0.8600 . ?
N1 C1 1.412(3) . ?
N1 C7 1.404(3) . ?
C1 C2 1.406(4) . ?
C1 C6 1.387(4) . ?
C2 C3 1.395(4) . ?
C2 C13 1.491(4) . ?
C3 C4 1.368(5) . ?
C3 C14 1.523(5) . ?
C4 H4 0.9300 . ?
C4 C5 1.373(5) . ?
C5 H5 0.9300 . ?
C5 C6 1.385(4) . ?
C6 H6 0.9300 . ?
C7 C8 1.403(4) . ?
C7 C12 1.404(4) . ?
C8 C9 1.385(4) . ?
C8 C15 1.480(4) . ?
C9 H9 0.9300 . ?
C9 C10 1.370(5) . ?
C10 H10 0.9300 . ?
C10 C11 1.386(5) . ?
C11 H11 0.9300 . ?
C11 C12 1.382(4) . ?
C12 C16 1.517(5) . ?
C13 H13A 0.9600 . ?
C13 H13B 0.9600 . ?
C13 H13C 0.9600 . ?
C14 H14A 0.9600 . ?
C14 H14B 0.9600 . ?
C14 H14C 0.9600 . ?
C16 H16A 0.9600 . ?
C16 H16B 0.9600 . ?
C16 H16C 0.9600 . ?

loop_
_geom_torsion_atom_site_label_1
_geom_torsion_atom_site_label_2
_geom_torsion_atom_site_label_3
_geom_torsion_atom_site_label_4
_geom_torsion
_geom_torsion_site_symmetry_1
_geom_torsion_site_symmetry_2
_geom_torsion_site_symmetry_3
_geom_torsion_site_symmetry_4
_geom_torsion_publ_flag
N1 C1 C2 C3 -177.6(2) . . . . ?
N1 C1 C2 C13 1.9(4) . . . . ?
N1 C1 C6 C5 178.7(3) . . . . ?
N1 C7 C8 C9 178.4(2) . . . . ?
N1 C7 C8 C15 -1.5(4) . . . . ?
N1 C7 C12 C11 -178.3(3) . . . . ?
N1 C7 C12 C16 4.9(4) . . . . ?
C1 N1 C7 C8 -116.6(3) . . . . ?
C1 N1 C7 C12 65.5(3) . . . . ?
C1 C2 C3 C4 -1.2(4) . . . . ?
C1 C2 C3 C14 178.4(3) . . . . ?
C2 C1 C6 C5 0.4(4) . . . . ?
C2 C3 C4 C5 0.5(5) . . . . ?
C3 C4 C5 C6 0.6(5) . . . . ?
C4 C5 C6 C1 -1.1(5) . . . . ?
C6 C1 C2 C3 0.8(4) . . . . ?
C6 C1 C2 C13 -179.7(3) . . . . ?
C7 N1 C1 C2 -176.7(2) . . . . ?
C7 N1 C1 C6 5.0(4) . . . . ?
C7 C8 C9 C10 1.1(4) . . . . ?
C7 C8 C15 O1 -24.5(4) . . . . ?
C7 C8 C15 O2 156.5(3) . . . . ?
C8 C7 C12 C11 3.8(4) . . . . ?
C8 C7 C12 C16 -173.0(3) . . . . ?
C8 C9 C10 C11 1.5(5) . . . . ?
C9 C8 C15 O1 155.7(3) . . . . ?
C9 C8 C15 O2 -23.4(4) . . . . ?
C9 C10 C11 C12 -1.4(5) . . . . ?
C10 C11 C12 C7 -1.3(5) . . . . ?
C10 C11 C12 C16 175.6(3) . . . . ?
C12 C7 C8 C9 -3.8(4) . . . . ?
C12 C7 C8 C15 176.4(2) . . . . ?
C13 C2 C3 C4 179.3(3) . . . . ?
C13 C2 C3 C14 -1.1(5) . . . . ?
C14 C3 C4 C5 -179.1(3) . . . . ?
C15 C8 C9 C10 -179.0(3) . . . . ?
